data_7712383
loop_
_publ_author_name
'Gonz\'alez Alf\'erez, Macarena'
'Moreno, Juan J.'
'Maya, Celia'
'Campos, Jes\'us'

_publ_section_title
;
 Polarized Au(I)/Rh(I) Bimetallic Pairs Cooperatively Trigger Ligand
 non-Innocence and Bond Activation
;
_journal_name_full 'Dalton Transactions'
_journal_paper_doi 10.1039/D3DT00410D
_journal_year 2023
_chemical_formula_moiety 'C67 H70 Au P3 Rh, C2 F6 N O4 S2'
_chemical_formula_sum 'C69 H70 Au F6 N O4 P3 Rh S2'
_chemical_formula_weight 1548.16
_space_group_crystal_system orthorhombic
_space_group_IT_number 19
_space_group_name_Hall 'P 2ac 2ab'
_space_group_name_H-M_alt 'P 21 21 21'
_atom_sites_solution_hydrogens geom
_audit_creation_date 2023-02-15
_audit_creation_method
;
Olex2 1.5
(compiled 2022.04.07 svn.rca3783a0 for OlexSys, GUI svn.r6498)
;
_audit_update_record
;
2023-02-21 deposited with the CCDC.	2023-02-22 downloaded from the CCDC.
;
_cell_angle_alpha 90
_cell_angle_beta 90
_cell_angle_gamma 90
_cell_formula_units_Z 4
_cell_length_a 13.0982(4)
_cell_length_b 17.1018(4)
_cell_length_c 30.9379(9)
_cell_measurement_reflns_used 9941
_cell_measurement_temperature 193.00
_cell_measurement_theta_max 24.99
_cell_measurement_theta_min 2.36
_cell_volume 6930.2(3)
_computing_cell_refinement 'SAINT V8.40B (?, 2016)'
_computing_data_collection 'Bruker APEX3'
_computing_data_reduction 'SAINT V8.40B (?, 2016)'
_computing_molecular_graphics 'Olex2 1.5 (Dolomanov et al., 2009)'
_computing_publication_material 'Olex2 1.5 (Dolomanov et al., 2009)'
_computing_structure_refinement 'SHELXL 2018/3 (Sheldrick, 2015)'
_computing_structure_solution 'SHELXT 2018/2 (Sheldrick, 2018)'
_diffrn_ambient_temperature 193.00
_diffrn_measured_fraction_theta_full 0.998
_diffrn_measured_fraction_theta_max 0.998
_diffrn_measurement_device_type 'Bruker APEX-II CCD'
_diffrn_measurement_method '\f and \w scans'
_diffrn_radiation_type MoK\a
_diffrn_radiation_wavelength 0.71073
_diffrn_reflns_av_R_equivalents 0.1570
_diffrn_reflns_av_unetI/netI 0.0725
_diffrn_reflns_Laue_measured_fraction_full 0.998
_diffrn_reflns_Laue_measured_fraction_max 0.998
_diffrn_reflns_limit_h_max 15
_diffrn_reflns_limit_h_min -15
_diffrn_reflns_limit_k_max 20
_diffrn_reflns_limit_k_min -20
_diffrn_reflns_limit_l_max 37
_diffrn_reflns_limit_l_min -37
_diffrn_reflns_number 141225
_diffrn_reflns_point_group_measured_fraction_full 0.998
_diffrn_reflns_point_group_measured_fraction_max 0.998
_diffrn_reflns_theta_full 25.242
_diffrn_reflns_theta_max 25.690
_diffrn_reflns_theta_min 2.066
_diffrn_standards_number 0
_exptl_absorpt_coefficient_mu 2.544
_exptl_absorpt_correction_T_max 0.7391
_exptl_absorpt_correction_T_min 0.6388
_exptl_absorpt_correction_type multi-scan
_exptl_absorpt_process_details
;
SADABS-2016/2 (Bruker,2016/2) was used for absorption correction.
wR2(int) was 0.1145 before and 0.1037 after correction.
The Ratio of minimum to maximum transmission is 0.8643.
The \l/2 correction factor is Not present.
;
_exptl_crystal_colour yellow
_exptl_crystal_colour_primary yellow
_exptl_crystal_density_diffrn 1.484
_exptl_crystal_description prism
_exptl_crystal_F_000 3112
_exptl_crystal_size_max 0.1
_exptl_crystal_size_mid 0.05
_exptl_crystal_size_min 0.02
_refine_diff_density_max 1.270
_refine_diff_density_min -1.341
_refine_diff_density_rms 0.129
_refine_ls_abs_structure_details
;
 Refined as an inversion twin.
;
_refine_ls_abs_structure_Flack 0.003(7)
_refine_ls_extinction_method none
_refine_ls_goodness_of_fit_ref 1.104
_refine_ls_hydrogen_treatment constr
_refine_ls_matrix_type full
_refine_ls_number_parameters 789
_refine_ls_number_reflns 13142
_refine_ls_number_restraints 0
_refine_ls_restrained_S_all 1.104
_refine_ls_R_factor_all 0.0789
_refine_ls_R_factor_gt 0.0408
_refine_ls_shift/su_max 0.001
_refine_ls_shift/su_mean 0.000
_refine_ls_structure_factor_coef Fsqd
_refine_ls_weighting_details 'w=1/[\s^2^(Fo^2^)+(0.0297P)^2^+7.4929P] where P=(Fo^2^+2Fc^2^)/3'
_refine_ls_weighting_scheme calc
_refine_ls_wR_factor_gt 0.0802
_refine_ls_wR_factor_ref 0.1006
_reflns_Friedel_coverage 0.819
_reflns_Friedel_fraction_full 0.999
_reflns_Friedel_fraction_max 0.999
_reflns_number_gt 10090
_reflns_number_total 13142
_reflns_threshold_expression 'I > 2\s(I)'
_cod_data_source_file d3dt00410d3.cif
_cod_data_source_block 7cCyp
_cod_database_code 7712383
_shelx_shelxl_version_number 2018/3
_shelx_space_group_comment
;
The symmetry employed for this shelxl refinement is uniquely defined
by the following loop, which should always be used as a source of
symmetry information in preference to the above space-group names.
They are only intended as comments.
;
_shelx_estimated_absorpt_t_max 0.951
_shelx_estimated_absorpt_t_min 0.785
_olex2_refinement_description
;
1. Twinned data refinement
 Scales: 0.997(7)
 0.003(7)
2. Fixed Uiso
 At 1.2 times of:
  All C(H) groups, All C(H,H) groups
 At 1.5 times of:
  All C(H,H,H) groups
3.a Ternary CH refined with riding coordinates:
 C58(H58), C63(H63)
3.b Secondary CH2 refined with riding coordinates:
 C59(H59A,H59B), C67(H67A,H67B), C11(H11A,H11B), C64(H64A,H64B), C62(H62A,
 H62B), C10(H10A,H10B), C66(H66A,H66B), C60(H60A,H60B), C65(H65A,H65B),
 C61(H61A,H61B)
3.c Aromatic/amide H refined with riding coordinates:
 C35(H35), C5(H5), C25(H25), C29(H29), C4(H4), C31(H31), C9(H9), C2(H2),
 C54(H54), C26(H26), C52(H52), C32(H32), C33(H33), C22(H22), C23(H23), C34(H34),
  C40(H40), C21(H21), C19(H19), C46(H46), C6(H6), C13(H13), C53(H53), C38(H38),
 C28(H28), C1(H1), C14(H14), C45(H45), C17(H17), C27(H27), C44(H44), C39(H39),
 C20(H20), C7(H7), C16(H16), C15(H15)
3.d Idealised Me refined as rotating group:
 C57(H57A,H57B,H57C), C56(H56A,H56B,H56C), C49(H49A,H49B,H49C), C48(H48A,H48B,
 H48C)
;
_platon_squeeze_void_probe_radius 1.20
_olex2_submission_special_instructions 'No special instructions were received'

loop_
_space_group_symop_operation_xyz
'x, y, z'
'-x+1/2, -y, z+1/2'
'-x, y+1/2, -z+1/2'
'x+1/2, -y+1/2, -z'

loop_
_atom_site_label
_atom_site_type_symbol
_atom_site_fract_x
_atom_site_fract_y
_atom_site_fract_z
_atom_site_U_iso_or_equiv
_atom_site_adp_type
_atom_site_occupancy
_atom_site_site_symmetry_order
_atom_site_calc_flag
_atom_site_refinement_flags_posn
_atom_site_refinement_flags_adp
_atom_site_refinement_flags_occupancy
_atom_site_disorder_assembly
_atom_site_disorder_group
Au1 Au 0.46991(3) 0.50578(2) 0.38856(2) 0.03084(11) Uani 1 1 d . . . . .
Rh1 Rh 0.64149(6) 0.57499(5) 0.36637(3) 0.0280(2) Uani 1 1 d . . . . .
P3 P 0.3683(2) 0.41228(15) 0.42066(9) 0.0282(6) Uani 1 1 d . . . . .
P2 P 0.5723(2) 0.61381(16) 0.30371(10) 0.0305(6) Uani 1 1 d . . . . .
P1 P 0.5667(2) 0.68105(15) 0.39402(11) 0.0317(7) Uani 1 1 d . . . . .
S2 S 0.8621(3) 0.1389(2) 0.33935(11) 0.0552(9) Uani 1 1 d . . . . .
S1 S 0.7738(3) 0.2616(2) 0.29476(13) 0.0589(10) Uani 1 1 d . . . . .
F6 F 0.8522(6) 0.0050(5) 0.2988(3) 0.072(2) Uani 1 1 d . . . . .
O1 O 0.7577(9) 0.2992(6) 0.3355(4) 0.082(4) Uani 1 1 d . . . . .
C35 C 0.5143(10) 0.4650(6) 0.2752(4) 0.037(3) Uani 1 1 d . . . . .
H35 H 0.552598 0.446191 0.299149 0.045 Uiso 1 1 calc R U . . .
C30 C 0.5003(8) 0.5454(6) 0.2696(4) 0.033(3) Uani 1 1 d . . . . .
F4 F 0.9777(7) 0.0761(6) 0.2794(3) 0.088(3) Uani 1 1 d . . . . .
C18 C 0.6460(8) 0.7687(6) 0.3935(4) 0.032(2) Uani 1 1 d . . . . .
C24 C 0.6687(9) 0.6463(6) 0.2646(4) 0.034(3) Uani 1 1 d . . . . .
O4 O 0.7895(8) 0.1052(6) 0.3684(3) 0.065(3) Uani 1 1 d . . . . .
C5 C 0.9434(9) 0.6631(7) 0.3801(5) 0.054(4) Uani 1 1 d . . . . .
H5 H 0.987870 0.703295 0.389872 0.065 Uiso 1 1 calc R U . . .
C58 C 0.4054(8) 0.4112(6) 0.4778(3) 0.030(3) Uani 1 1 d . . . . .
H58 H 0.370315 0.366354 0.492279 0.036 Uiso 1 1 calc R U . . .
C25 C 0.7071(10) 0.7238(7) 0.2649(4) 0.040(3) Uani 1 1 d . . . . .
H25 H 0.680016 0.761349 0.284398 0.048 Uiso 1 1 calc R U . . .
O2 O 0.6984(9) 0.2685(6) 0.2609(4) 0.080(4) Uani 1 1 d . . . . .
O3 O 0.9459(9) 0.1825(6) 0.3578(4) 0.088(4) Uani 1 1 d . . . . .
C55 C 0.2232(9) 0.5455(7) 0.3319(4) 0.043(3) Uani 1 1 d . . . . .
F5 F 0.9807(7) 0.0179(6) 0.3410(3) 0.095(3) Uani 1 1 d . . . . .
C12 C 0.5186(10) 0.6841(6) 0.4493(4) 0.038(3) Uani 1 1 d . . . . .
F2 F 0.8543(9) 0.3855(5) 0.2596(3) 0.101(3) Uani 1 1 d . . . . .
C29 C 0.7090(9) 0.5932(7) 0.2354(4) 0.044(3) Uani 1 1 d . . . . .
H29 H 0.683114 0.541364 0.234580 0.053 Uiso 1 1 calc R U . . .
C3 C 0.8150(8) 0.5690(6) 0.3945(4) 0.032(2) Uani 1 1 d . . . . .
C59 C 0.3779(9) 0.4864(8) 0.5018(3) 0.043(3) Uani 1 1 d . . . . .
H59A H 0.396144 0.533150 0.484570 0.052 Uiso 1 1 calc R U . . .
H59B H 0.304099 0.488202 0.508692 0.052 Uiso 1 1 calc R U . . .
C47 C 0.2129(9) 0.2972(7) 0.5114(4) 0.041(3) Uani 1 1 d . . . . .
C42 C 0.2138(9) 0.2787(6) 0.4666(4) 0.035(3) Uani 1 1 d . . . . .
C63 C 0.4051(8) 0.3168(6) 0.3980(3) 0.029(2) Uani 1 1 d . . . . .
H63 H 0.361397 0.276289 0.412247 0.035 Uiso 1 1 calc R U . . .
C4 C 0.8791(9) 0.6288(7) 0.4090(4) 0.046(3) Uani 1 1 d . . . . .
H4 H 0.877892 0.645203 0.438341 0.056 Uiso 1 1 calc R U . . .
C31 C 0.4444(9) 0.5729(7) 0.2347(4) 0.038(3) Uani 1 1 d . . . . .
H31 H 0.435701 0.627459 0.230379 0.046 Uiso 1 1 calc R U . . .
C41 C 0.1692(8) 0.4598(6) 0.3944(4) 0.038(3) Uani 1 1 d . . . . .
C9 C 0.7462(8) 0.4800(6) 0.3454(4) 0.041(3) Uani 1 1 d . . . . .
H9 H 0.728540 0.454893 0.319081 0.049 Uiso 1 1 calc R U . . .
C67 C 0.3865(10) 0.3110(7) 0.3492(4) 0.045(3) Uani 1 1 d . . . . .
H67A H 0.407486 0.359855 0.334503 0.055 Uiso 1 1 calc R U . . .
H67B H 0.313371 0.301340 0.343042 0.055 Uiso 1 1 calc R U . . .
C2 C 0.7415(8) 0.5192(7) 0.4162(4) 0.042(3) Uani 1 1 d . . . . .
H2 H 0.719612 0.524952 0.445333 0.051 Uiso 1 1 calc R U . . .
F1 F 0.9595(9) 0.3201(6) 0.2985(3) 0.104(3) Uani 1 1 d . . . . .
C54 C 0.2313(9) 0.6206(8) 0.3149(5) 0.052(4) Uani 1 1 d . . . . .
H54 H 0.245483 0.626549 0.284989 0.062 Uiso 1 1 calc R U . . .
F3 F 0.9170(8) 0.2791(6) 0.2365(3) 0.096(3) Uani 1 1 d . . . . .
C26 C 0.7845(10) 0.7442(8) 0.2366(4) 0.047(3) Uani 1 1 d . . . . .
H26 H 0.809928 0.796184 0.236676 0.057 Uiso 1 1 calc R U . . .
N1 N 0.8091(10) 0.1755(6) 0.2982(4) 0.064(4) Uani 1 1 d . . . . .
C52 C 0.2013(9) 0.6772(8) 0.3821(5) 0.052(4) Uani 1 1 d . . . . .
H52 H 0.194394 0.723041 0.399140 0.062 Uiso 1 1 calc R U . . .
C11 C 0.4901(8) 0.7001(6) 0.3121(3) 0.032(3) Uani 1 1 d . . . . .
H11A H 0.527222 0.747860 0.303271 0.039 Uiso 1 1 calc R U . . .
H11B H 0.428186 0.695472 0.293926 0.039 Uiso 1 1 calc R U . . .
C32 C 0.4011(9) 0.5195(7) 0.2059(4) 0.045(3) Uani 1 1 d . . . . .
H32 H 0.361249 0.537722 0.182283 0.054 Uiso 1 1 calc R U . . .
C33 C 0.4161(10) 0.4401(8) 0.2117(4) 0.050(3) Uani 1 1 d . . . . .
H33 H 0.387385 0.403982 0.191741 0.060 Uiso 1 1 calc R U . . .
C64 C 0.5162(10) 0.2891(7) 0.4016(5) 0.053(4) Uani 1 1 d . . . . .
H64A H 0.564252 0.330446 0.392202 0.064 Uiso 1 1 calc R U . . .
H64B H 0.532996 0.273537 0.431628 0.064 Uiso 1 1 calc R U . . .
C22 C 0.7916(10) 0.8385(7) 0.3649(5) 0.049(3) Uani 1 1 d . . . . .
H22 H 0.852070 0.838857 0.347966 0.059 Uiso 1 1 calc R U . . .
C62 C 0.5221(10) 0.4045(7) 0.4864(4) 0.047(3) Uani 1 1 d . . . . .
H62A H 0.542417 0.349074 0.489451 0.056 Uiso 1 1 calc R U . . .
H62B H 0.561226 0.427921 0.462222 0.056 Uiso 1 1 calc R U . . .
C10 C 0.4587(8) 0.7068(6) 0.3601(3) 0.033(2) Uani 1 1 d . . . . .
H10A H 0.400740 0.671325 0.366141 0.039 Uiso 1 1 calc R U . . .
H10B H 0.436680 0.761017 0.366475 0.039 Uiso 1 1 calc R U . . .
C23 C 0.7337(9) 0.7703(6) 0.3685(4) 0.042(3) Uani 1 1 d . . . . .
H23 H 0.754682 0.724420 0.353694 0.050 Uiso 1 1 calc R U . . .
C34 C 0.4725(12) 0.4131(7) 0.2461(4) 0.049(3) Uani 1 1 d . . . . .
H34 H 0.482620 0.358477 0.249827 0.059 Uiso 1 1 calc R U . . .
C40 C 0.0650(8) 0.4453(7) 0.3860(4) 0.048(3) Uani 1 1 d . . . . .
H40 H 0.027962 0.482351 0.369346 0.057 Uiso 1 1 calc R U . . .
C21 C 0.7607(10) 0.9051(7) 0.3859(5) 0.056(4) Uani 1 1 d . . . . .
H21 H 0.797653 0.952319 0.381991 0.067 Uiso 1 1 calc R U . . .
C19 C 0.6167(11) 0.8362(7) 0.4162(5) 0.054(4) Uani 1 1 d . . . . .
H19 H 0.557252 0.835899 0.433822 0.065 Uiso 1 1 calc R U . . .
C51 C 0.1919(9) 0.6037(8) 0.4025(5) 0.047(4) Uani 1 1 d . . . . .
C66 C 0.4521(12) 0.2417(8) 0.3337(4) 0.059(4) Uani 1 1 d . . . . .
H66A H 0.408128 0.197209 0.325186 0.071 Uiso 1 1 calc R U . . .
H66B H 0.494191 0.257159 0.308549 0.071 Uiso 1 1 calc R U . . .
C46 C 0.2551(10) 0.2422(9) 0.5398(5) 0.057(4) Uani 1 1 d . . . . .
H46 H 0.259081 0.254337 0.569706 0.068 Uiso 1 1 calc R U . . .
C57 C 0.2284(11) 0.4747(8) 0.3037(4) 0.061(4) Uani 1 1 d . . . . .
H57A H 0.159077 0.457957 0.296204 0.091 Uiso 1 1 calc R U . . .
H57B H 0.263291 0.432437 0.319227 0.091 Uiso 1 1 calc R U . . .
H57C H 0.266204 0.487216 0.277307 0.091 Uiso 1 1 calc R U . . .
C37 C 0.1718(8) 0.3382(7) 0.4357(4) 0.035(3) Uani 1 1 d . . . . .
C50 C 0.2027(9) 0.5369(6) 0.3771(4) 0.035(3) Uani 1 1 d . . . . .
C60 C 0.4414(10) 0.4814(8) 0.5424(4) 0.057(4) Uani 1 1 d . . . . .
H60A H 0.450163 0.533737 0.555497 0.069 Uiso 1 1 calc R U . . .
H60B H 0.408765 0.446377 0.563796 0.069 Uiso 1 1 calc R U . . .
C6 C 0.9461(10) 0.6413(8) 0.3369(5) 0.058(4) Uani 1 1 d . . . . .
H6 H 0.991583 0.666969 0.317657 0.069 Uiso 1 1 calc R U . . .
C13 C 0.5836(12) 0.6722(9) 0.4829(4) 0.062(4) Uani 1 1 d . . . . .
H13 H 0.653328 0.660479 0.477431 0.074 Uiso 1 1 calc R U . . .
C53 C 0.2197(9) 0.6850(8) 0.3395(5) 0.052(4) Uani 1 1 d . . . . .
H53 H 0.224530 0.735565 0.326887 0.063 Uiso 1 1 calc R U . . .
C38 C 0.0687(9) 0.3282(8) 0.4253(4) 0.050(3) Uani 1 1 d . . . . .
H38 H 0.034047 0.283273 0.435821 0.060 Uiso 1 1 calc R U . . .
C28 C 0.7870(10) 0.6149(9) 0.2070(4) 0.055(4) Uani 1 1 d . . . . .
H28 H 0.813724 0.578203 0.186948 0.066 Uiso 1 1 calc R U . . .
C1 C 0.7079(9) 0.4610(6) 0.3874(5) 0.046(3) Uani 1 1 d . . . . .
H1 H 0.666973 0.416959 0.394504 0.056 Uiso 1 1 calc R U . . .
C56 C 0.1610(10) 0.5985(8) 0.4493(4) 0.056(4) Uani 1 1 d . . . . .
H56A H 0.096216 0.570087 0.451707 0.083 Uiso 1 1 calc R U . . .
H56B H 0.152727 0.651272 0.461159 0.083 Uiso 1 1 calc R U . . .
H56C H 0.213882 0.570667 0.465633 0.083 Uiso 1 1 calc R U . . .
C14 C 0.5490(14) 0.6772(10) 0.5249(5) 0.075(5) Uani 1 1 d . . . . .
H14 H 0.595378 0.669128 0.548050 0.090 Uiso 1 1 calc R U . . .
C45 C 0.2904(11) 0.1725(9) 0.5259(6) 0.066(5) Uani 1 1 d . . . . .
H45 H 0.321913 0.137433 0.545580 0.080 Uiso 1 1 calc R U . . .
C49 C 0.1639(11) 0.3696(8) 0.5281(5) 0.065(4) Uani 1 1 d . . . . .
H49A H 0.181040 0.413631 0.509103 0.098 Uiso 1 1 calc R U . . .
H49B H 0.188699 0.380415 0.557353 0.098 Uiso 1 1 calc R U . . .
H49C H 0.089650 0.362643 0.528705 0.098 Uiso 1 1 calc R U . . .
C8 C 0.8163(9) 0.5441(7) 0.3504(4) 0.038(3) Uani 1 1 d . . . . .
C17 C 0.4174(12) 0.7010(8) 0.4585(5) 0.060(4) Uani 1 1 d . . . . .
H17 H 0.371003 0.709758 0.435401 0.072 Uiso 1 1 calc R U . . .
C65 C 0.5192(10) 0.2193(7) 0.3713(4) 0.051(3) Uani 1 1 d . . . . .
H65A H 0.589862 0.208994 0.361409 0.061 Uiso 1 1 calc R U . . .
H65B H 0.492670 0.171865 0.385778 0.061 Uiso 1 1 calc R U . . .
C48 C 0.2236(11) 0.1768(8) 0.4063(4) 0.056(4) Uani 1 1 d . . . . .
H48A H 0.157735 0.149911 0.404119 0.084 Uiso 1 1 calc R U . . .
H48B H 0.278434 0.141025 0.397770 0.084 Uiso 1 1 calc R U . . .
H48C H 0.223667 0.222400 0.387062 0.084 Uiso 1 1 calc R U . . .
C27 C 0.8252(10) 0.6904(9) 0.2084(4) 0.056(4) Uani 1 1 d . . . . .
H27 H 0.879578 0.705104 0.189798 0.067 Uiso 1 1 calc R U . . .
C43 C 0.2403(10) 0.2032(7) 0.4521(4) 0.047(3) Uani 1 1 d . . . . .
C44 C 0.2802(10) 0.1518(8) 0.4821(5) 0.059(4) Uani 1 1 d . . . . .
H44 H 0.301349 0.101326 0.472924 0.071 Uiso 1 1 calc R U . . .
C39 C 0.0154(9) 0.3810(8) 0.4004(5) 0.060(4) Uani 1 1 d . . . . .
H39 H -0.054393 0.372444 0.393575 0.072 Uiso 1 1 calc R U . . .
C69 C 0.9219(11) 0.0555(9) 0.3130(5) 0.058(4) Uani 1 1 d . . . . .
C20 C 0.6764(12) 0.9040(7) 0.4127(5) 0.062(4) Uani 1 1 d . . . . .
H20 H 0.658733 0.949350 0.428774 0.075 Uiso 1 1 calc R U . . .
C7 C 0.8832(9) 0.5826(8) 0.3216(4) 0.045(3) Uani 1 1 d . . . . .
H7 H 0.885027 0.568181 0.291929 0.054 Uiso 1 1 calc R U . . .
C61 C 0.5418(13) 0.4490(11) 0.5282(6) 0.094(6) Uani 1 1 d . . . . .
H61A H 0.569870 0.413521 0.550474 0.113 Uiso 1 1 calc R U . . .
H61B H 0.591327 0.491850 0.523189 0.113 Uiso 1 1 calc R U . . .
C16 C 0.3826(13) 0.7053(9) 0.5005(5) 0.071(5) Uani 1 1 d . . . . .
H16 H 0.312854 0.716449 0.506311 0.085 Uiso 1 1 calc R U . . .
C68 C 0.8813(13) 0.3135(8) 0.2708(6) 0.067(4) Uani 1 1 d . . . . .
C36 C 0.2260(8) 0.4040(6) 0.4181(4) 0.030(3) Uani 1 1 d . . . . .
C15 C 0.4494(15) 0.6934(8) 0.5337(5) 0.075(5) Uani 1 1 d . . . . .
H15 H 0.426553 0.696346 0.562763 0.090 Uiso 1 1 calc R U . . .

loop_
_atom_site_aniso_label
_atom_site_aniso_U_11
_atom_site_aniso_U_22
_atom_site_aniso_U_33
_atom_site_aniso_U_23
_atom_site_aniso_U_13
_atom_site_aniso_U_12
Au1 0.02897(19) 0.0300(2) 0.0335(2) 0.0026(2) 0.00157(19) -0.0021(2)
Rh1 0.0265(4) 0.0239(4) 0.0337(5) 0.0012(4) 0.0005(4) -0.0001(4)
P3 0.0254(14) 0.0267(14) 0.0324(16) 0.0021(12) 0.0002(13) -0.0015(12)
P2 0.0277(14) 0.0279(14) 0.0358(17) 0.0020(12) -0.0006(13) -0.0007(12)
P1 0.0299(15) 0.0270(13) 0.0383(18) -0.0036(13) 0.0001(14) -0.0015(11)
S2 0.068(2) 0.0507(19) 0.047(2) -0.0046(16) -0.0031(19) -0.0093(18)
S1 0.073(3) 0.0416(19) 0.062(3) -0.0087(18) 0.011(2) -0.0017(18)
F6 0.079(5) 0.055(4) 0.083(5) -0.016(5) -0.001(4) -0.003(5)
O1 0.126(10) 0.051(6) 0.071(8) -0.021(6) 0.045(7) -0.014(6)
C35 0.040(7) 0.038(6) 0.034(7) -0.003(5) -0.002(6) -0.003(5)
C30 0.032(7) 0.039(6) 0.027(6) 0.001(5) -0.002(5) -0.005(5)
F4 0.068(6) 0.116(7) 0.079(6) -0.001(6) 0.024(5) -0.003(6)
C18 0.027(5) 0.031(5) 0.040(7) 0.001(5) 0.002(6) -0.002(4)
C24 0.039(7) 0.035(6) 0.027(6) 0.002(5) -0.003(5) -0.003(5)
O4 0.071(7) 0.072(6) 0.052(6) -0.005(5) 0.013(6) -0.009(5)
C5 0.028(7) 0.046(7) 0.088(12) -0.005(7) -0.008(7) -0.003(5)
C58 0.035(6) 0.033(6) 0.023(6) 0.012(5) 0.005(5) -0.001(5)
C25 0.044(8) 0.039(7) 0.037(7) 0.009(6) 0.002(6) -0.005(6)
O2 0.071(8) 0.070(7) 0.098(10) 0.014(7) -0.015(7) 0.013(6)
O3 0.102(9) 0.074(7) 0.088(8) -0.007(6) -0.032(7) -0.036(7)
C55 0.026(6) 0.053(8) 0.049(8) 0.005(6) 0.006(6) 0.005(5)
F5 0.082(6) 0.117(8) 0.087(6) 0.012(6) -0.017(5) 0.036(6)
C12 0.036(7) 0.033(6) 0.045(7) -0.010(5) 0.004(6) 0.000(5)
F2 0.134(9) 0.058(5) 0.112(8) 0.018(5) 0.042(7) 0.002(6)
C29 0.040(7) 0.051(8) 0.042(8) 0.003(6) 0.001(6) -0.006(6)
C3 0.032(6) 0.030(5) 0.034(7) 0.001(5) 0.002(5) 0.012(5)
C59 0.040(7) 0.056(8) 0.035(6) -0.005(6) 0.003(5) 0.009(6)
C47 0.033(7) 0.057(8) 0.033(7) 0.008(6) 0.001(6) -0.017(6)
C42 0.029(6) 0.033(6) 0.043(7) 0.009(5) 0.007(5) -0.007(5)
C63 0.027(6) 0.031(5) 0.030(7) 0.002(5) 0.002(5) -0.001(4)
C4 0.039(8) 0.051(8) 0.049(8) -0.006(6) -0.014(6) 0.004(6)
C31 0.038(7) 0.038(6) 0.039(7) 0.001(6) -0.001(6) 0.000(5)
C41 0.033(6) 0.044(6) 0.037(7) 0.004(6) 0.011(6) 0.012(5)
C9 0.025(6) 0.029(6) 0.068(9) -0.008(6) -0.002(6) 0.009(5)
C67 0.057(9) 0.047(7) 0.032(7) 0.000(6) -0.004(6) 0.008(6)
C2 0.027(6) 0.047(8) 0.053(8) 0.014(6) 0.004(5) 0.000(5)
F1 0.110(8) 0.113(8) 0.090(7) 0.002(6) -0.014(7) -0.052(7)
C54 0.036(7) 0.061(9) 0.058(9) 0.034(8) 0.003(7) 0.005(7)
F3 0.108(8) 0.100(7) 0.080(7) -0.033(6) 0.040(6) -0.006(6)
C26 0.040(7) 0.051(8) 0.051(9) 0.006(7) 0.000(7) -0.015(6)
N1 0.103(10) 0.037(6) 0.053(7) -0.012(5) -0.014(7) 0.003(6)
C52 0.027(6) 0.054(8) 0.075(11) 0.001(8) -0.008(7) 0.007(6)
C11 0.030(6) 0.031(5) 0.036(6) 0.004(5) 0.000(5) 0.003(5)
C32 0.043(7) 0.060(9) 0.033(6) -0.006(6) -0.005(5) -0.003(6)
C33 0.052(8) 0.054(8) 0.044(8) -0.013(7) -0.004(7) -0.013(7)
C64 0.035(7) 0.048(7) 0.077(10) -0.022(7) -0.008(7) 0.004(6)
C22 0.037(7) 0.046(7) 0.064(9) 0.015(7) -0.013(7) -0.012(6)
C62 0.039(7) 0.063(8) 0.039(7) -0.004(6) -0.005(6) 0.014(7)
C10 0.025(6) 0.033(5) 0.040(7) -0.008(5) -0.003(5) 0.008(5)
C23 0.038(7) 0.032(6) 0.056(8) 0.008(6) -0.022(6) -0.002(5)
C34 0.073(9) 0.039(6) 0.036(7) -0.010(5) -0.005(8) -0.012(7)
C40 0.027(6) 0.063(8) 0.053(8) 0.015(7) -0.005(6) 0.001(5)
C21 0.056(9) 0.041(7) 0.072(10) 0.006(8) -0.022(9) -0.023(6)
C19 0.059(9) 0.030(6) 0.074(10) -0.012(6) 0.010(8) -0.005(6)
C51 0.028(7) 0.052(8) 0.062(10) 0.012(7) 0.003(6) 0.000(6)
C66 0.076(11) 0.057(8) 0.046(8) 0.000(6) 0.006(8) 0.016(8)
C46 0.049(9) 0.078(11) 0.045(9) 0.022(8) -0.009(7) -0.029(8)
C57 0.055(8) 0.079(11) 0.048(8) 0.027(7) 0.005(7) 0.018(7)
C37 0.025(6) 0.047(7) 0.034(7) 0.010(5) 0.001(5) -0.001(5)
C50 0.031(6) 0.038(6) 0.037(8) 0.013(5) 0.002(5) 0.004(5)
C60 0.077(10) 0.056(9) 0.038(7) -0.002(6) -0.010(7) 0.003(7)
C6 0.033(8) 0.050(8) 0.090(12) 0.010(8) -0.005(7) 0.006(6)
C13 0.064(10) 0.080(11) 0.042(9) -0.008(8) 0.001(8) 0.001(8)
C53 0.031(7) 0.048(8) 0.078(11) 0.023(8) -0.003(7) 0.014(6)
C38 0.027(6) 0.057(8) 0.066(9) 0.014(7) -0.004(6) -0.013(6)
C28 0.039(8) 0.079(10) 0.048(9) 0.004(7) 0.010(7) -0.007(7)
C1 0.038(7) 0.031(6) 0.071(9) 0.016(7) 0.008(8) -0.004(5)
C56 0.051(9) 0.061(9) 0.055(9) -0.004(7) 0.007(7) 0.017(7)
C14 0.088(14) 0.101(13) 0.036(8) -0.008(8) 0.001(9) -0.006(10)
C45 0.048(9) 0.065(10) 0.086(13) 0.048(9) -0.012(9) -0.010(8)
C49 0.069(11) 0.069(10) 0.057(10) -0.011(8) 0.016(8) -0.015(8)
C8 0.035(7) 0.042(7) 0.037(7) 0.009(5) 0.008(6) 0.017(5)
C17 0.055(9) 0.065(9) 0.061(10) -0.011(8) 0.010(8) 0.010(7)
C65 0.049(8) 0.040(6) 0.065(9) -0.011(6) 0.002(7) 0.011(6)
C48 0.061(9) 0.052(8) 0.055(9) -0.008(7) 0.014(7) -0.025(7)
C27 0.041(8) 0.079(10) 0.047(9) 0.020(8) -0.001(7) -0.010(7)
C43 0.043(8) 0.041(7) 0.055(9) 0.016(6) 0.006(6) -0.015(6)
C44 0.042(8) 0.050(8) 0.085(12) 0.031(8) 0.007(8) 0.005(6)
C39 0.024(7) 0.072(9) 0.084(11) 0.033(8) -0.017(7) -0.009(6)
C69 0.037(7) 0.070(10) 0.067(10) 0.006(8) 0.003(8) -0.007(7)
C20 0.090(12) 0.026(7) 0.071(10) -0.005(6) -0.012(9) -0.006(7)
C7 0.033(7) 0.074(9) 0.028(6) 0.011(6) 0.005(5) 0.008(7)
C61 0.065(11) 0.121(15) 0.097(13) -0.062(11) -0.037(10) 0.036(11)
C16 0.069(11) 0.091(12) 0.053(10) -0.014(9) 0.033(9) 0.003(9)
C68 0.085(13) 0.043(8) 0.074(12) 0.004(8) 0.013(10) -0.002(8)
C36 0.026(6) 0.030(6) 0.033(7) 0.006(5) 0.004(5) -0.001(5)
C15 0.123(17) 0.053(9) 0.048(9) -0.013(7) 0.032(11) -0.008(10)

loop_
_atom_type_symbol
_atom_type_description
_atom_type_scat_dispersion_real
_atom_type_scat_dispersion_imag
_atom_type_scat_source
C C 0.0033 0.0016 'International Tables Vol C Tables 4.2.6.8 and 6.1.1.4'
H H 0.0000 0.0000 'International Tables Vol C Tables 4.2.6.8 and 6.1.1.4'
Au Au -2.0133 8.8022 'International Tables Vol C Tables 4.2.6.8 and 6.1.1.4'
F F 0.0171 0.0103 'International Tables Vol C Tables 4.2.6.8 and 6.1.1.4'
N N 0.0061 0.0033 'International Tables Vol C Tables 4.2.6.8 and 6.1.1.4'
O O 0.0106 0.0060 'International Tables Vol C Tables 4.2.6.8 and 6.1.1.4'
P P 0.1023 0.0942 'International Tables Vol C Tables 4.2.6.8 and 6.1.1.4'
Rh Rh -1.1178 0.9187 'International Tables Vol C Tables 4.2.6.8 and 6.1.1.4'
S S 0.1246 0.1234 'International Tables Vol C Tables 4.2.6.8 and 6.1.1.4'

loop_
_geom_angle_atom_site_label_1
_geom_angle_atom_site_label_2
_geom_angle_atom_site_label_3
_geom_angle
_geom_angle_site_symmetry_1
_geom_angle_site_symmetry_3
_geom_angle_publ_flag
P3 Au1 Rh1 156.56(7) . . ?
P2 Rh1 Au1 90.77(8) . . ?
P2 Rh1 C3 134.4(3) . . ?
P2 Rh1 C8 105.8(3) . . ?
P1 Rh1 Au1 83.72(8) . . ?
P1 Rh1 P2 85.01(11) . . ?
P1 Rh1 C3 107.9(3) . . ?
P1 Rh1 C2 109.8(3) . . ?
P1 Rh1 C8 132.6(3) . . ?
C3 Rh1 Au1 133.2(3) . . ?
C9 Rh1 Au1 105.9(3) . . ?
C9 Rh1 P2 102.4(4) . . ?
C9 Rh1 P1 167.6(3) . . ?
C9 Rh1 C3 59.9(4) . . ?
C9 Rh1 C2 61.8(5) . . ?
C9 Rh1 C1 37.4(5) . . ?
C9 Rh1 C8 36.0(4) . . ?
C2 Rh1 Au1 97.4(3) . . ?
C2 Rh1 P2 163.7(3) . . ?
C2 Rh1 C3 35.8(4) . . ?
C2 Rh1 C8 59.3(4) . . ?
C1 Rh1 Au1 82.2(3) . . ?
C1 Rh1 P2 131.9(4) . . ?
C1 Rh1 P1 140.3(4) . . ?
C1 Rh1 C3 59.7(4) . . ?
C1 Rh1 C2 36.7(5) . . ?
C1 Rh1 C8 59.7(4) . . ?
C8 Rh1 Au1 140.3(3) . . ?
C8 Rh1 C3 34.4(4) . . ?
C58 P3 Au1 105.6(4) . . ?
C58 P3 C63 106.8(5) . . ?
C58 P3 C36 107.7(5) . . ?
C63 P3 Au1 107.5(3) . . ?
C63 P3 C36 100.2(5) . . ?
C36 P3 Au1 127.6(3) . . ?
C30 P2 Rh1 121.1(4) . . ?
C30 P2 C24 99.6(5) . . ?
C30 P2 C11 106.9(5) . . ?
C24 P2 Rh1 112.4(4) . . ?
C24 P2 C11 104.7(5) . . ?
C11 P2 Rh1 110.6(4) . . ?
C18 P1 Rh1 114.5(4) . . ?
C12 P1 Rh1 122.3(4) . . ?
C12 P1 C18 100.5(5) . . ?
C10 P1 Rh1 108.5(3) . . ?
C10 P1 C18 103.8(5) . . ?
C10 P1 C12 105.4(5) . . ?
O4 S2 O3 117.7(7) . . ?
O4 S2 N1 111.9(7) . . ?
O4 S2 C69 104.5(6) . . ?
O3 S2 N1 116.7(7) . . ?
O3 S2 C69 104.8(7) . . ?
N1 S2 C69 97.9(7) . . ?
O1 S1 O2 120.1(8) . . ?
O1 S1 N1 114.3(7) . . ?
O1 S1 C68 104.7(7) . . ?
O2 S1 N1 109.3(7) . . ?
O2 S1 C68 101.2(8) . . ?
N1 S1 C68 105.1(7) . . ?
C30 C35 H35 120.0 . . ?
C34 C35 H35 120.0 . . ?
C34 C35 C30 120.0(12) . . ?
C35 C30 P2 119.2(9) . . ?
C31 C30 P2 120.2(9) . . ?
C31 C30 C35 120.0(11) . . ?
C23 C18 P1 119.6(8) . . ?
C23 C18 C19 119.3(10) . . ?
C19 C18 P1 121.0(9) . . ?
C25 C24 P2 121.4(9) . . ?
C29 C24 P2 119.6(9) . . ?
C29 C24 C25 118.9(11) . . ?
C4 C5 H5 118.9 . . ?
C4 C5 C6 122.2(12) . . ?
C6 C5 H5 118.9 . . ?
P3 C58 H58 108.6 . . ?
C59 C58 P3 113.4(7) . . ?
C59 C58 H58 108.6 . . ?
C59 C58 C62 102.1(9) . . ?
C62 C58 P3 115.2(8) . . ?
C62 C58 H58 108.6 . . ?
C24 C25 H25 120.3 . . ?
C26 C25 C24 119.4(12) . . ?
C26 C25 H25 120.3 . . ?
C54 C55 C57 121.5(12) . . ?
C54 C55 C50 118.6(12) . . ?
C50 C55 C57 119.7(11) . . ?
C13 C12 P1 119.8(10) . . ?
C13 C12 C17 118.2(13) . . ?
C17 C12 P1 121.9(11) . . ?
C24 C29 H29 119.5 . . ?
C24 C29 C28 120.9(12) . . ?
C28 C29 H29 119.5 . . ?
C4 C3 Rh1 130.1(7) . . ?
C4 C3 C2 132.9(12) . . ?
C4 C3 C8 121.1(11) . . ?
C2 C3 Rh1 64.6(6) . . ?
C8 C3 Rh1 71.5(6) . . ?
C8 C3 C2 106.0(10) . . ?
C58 C59 H59A 111.1 . . ?
C58 C59 H59B 111.1 . . ?
H59A C59 H59B 109.1 . . ?
C60 C59 C58 103.1(10) . . ?
C60 C59 H59A 111.1 . . ?
C60 C59 H59B 111.1 . . ?
C42 C47 C49 121.7(12) . . ?
C46 C47 C42 117.3(13) . . ?
C46 C47 C49 120.9(13) . . ?
C47 C42 C37 117.8(11) . . ?
C43 C42 C47 120.9(11) . . ?
C43 C42 C37 120.7(11) . . ?
P3 C63 H63 107.3 . . ?
C67 C63 P3 113.0(7) . . ?
C67 C63 H63 107.3 . . ?
C64 C63 P3 119.6(8) . . ?
C64 C63 H63 107.3 . . ?
C64 C63 C67 101.7(10) . . ?
C5 C4 C3 118.5(12) . . ?
C5 C4 H4 120.7 . . ?
C3 C4 H4 120.7 . . ?
C30 C31 H31 120.3 . . ?
C30 C31 C32 119.4(11) . . ?
C32 C31 H31 120.3 . . ?
C40 C41 C50 112.0(10) . . ?
C40 C41 C36 119.0(11) . . ?
C36 C41 C50 129.0(10) . . ?
Rh1 C9 H9 115.5 . . ?
C1 C9 Rh1 71.6(6) . . ?
C1 C9 H9 126.2 . . ?
C1 C9 C8 107.5(11) . . ?
C8 C9 Rh1 78.8(6) . . ?
C8 C9 H9 126.2 . . ?
C63 C67 H67A 110.6 . . ?
C63 C67 H67B 110.6 . . ?
C63 C67 C66 105.5(10) . . ?
H67A C67 H67B 108.8 . . ?
C66 C67 H67A 110.6 . . ?
C66 C67 H67B 110.6 . . ?
Rh1 C2 H2 115.6 . . ?
C3 C2 Rh1 79.6(6) . . ?
C3 C2 H2 125.4 . . ?
C1 C2 Rh1 71.4(7) . . ?
C1 C2 C3 109.2(11) . . ?
C1 C2 H2 125.4 . . ?
C55 C54 H54 118.9 . . ?
C53 C54 C55 122.2(13) . . ?
C53 C54 H54 118.9 . . ?
C25 C26 H26 119.4 . . ?
C27 C26 C25 121.1(12) . . ?
C27 C26 H26 119.4 . . ?
S1 N1 S2 124.3(7) . . ?
C51 C52 H52 118.6 . . ?
C53 C52 H52 118.6 . . ?
C53 C52 C51 122.9(13) . . ?
P2 C11 H11A 109.5 . . ?
P2 C11 H11B 109.5 . . ?
H11A C11 H11B 108.1 . . ?
C10 C11 P2 110.6(7) . . ?
C10 C11 H11A 109.5 . . ?
C10 C11 H11B 109.5 . . ?
C31 C32 H32 120.0 . . ?
C33 C32 C31 120.1(12) . . ?
C33 C32 H32 120.0 . . ?
C32 C33 H33 119.8 . . ?
C34 C33 C32 120.4(12) . . ?
C34 C33 H33 119.8 . . ?
C63 C64 H64A 111.2 . . ?
C63 C64 H64B 111.2 . . ?
H64A C64 H64B 109.1 . . ?
C65 C64 C63 102.8(10) . . ?
C65 C64 H64A 111.2 . . ?
C65 C64 H64B 111.2 . . ?
C23 C22 H22 120.2 . . ?
C21 C22 H22 120.2 . . ?
C21 C22 C23 119.7(13) . . ?
C58 C62 H62A 110.5 . . ?
C58 C62 H62B 110.5 . . ?
H62A C62 H62B 108.7 . . ?
C61 C62 C58 106.0(11) . . ?
C61 C62 H62A 110.5 . . ?
C61 C62 H62B 110.5 . . ?
P1 C10 H10A 109.8 . . ?
P1 C10 H10B 109.8 . . ?
C11 C10 P1 109.3(7) . . ?
C11 C10 H10A 109.8 . . ?
C11 C10 H10B 109.8 . . ?
H10A C10 H10B 108.3 . . ?
C18 C23 C22 120.8(12) . . ?
C18 C23 H23 119.6 . . ?
C22 C23 H23 119.6 . . ?
C35 C34 H34 119.9 . . ?
C33 C34 C35 120.2(11) . . ?
C33 C34 H34 119.9 . . ?
C41 C40 H40 118.5 . . ?
C39 C40 C41 123.1(12) . . ?
C39 C40 H40 118.5 . . ?
C22 C21 H21 119.7 . . ?
C22 C21 C20 120.6(11) . . ?
C20 C21 H21 119.7 . . ?
C18 C19 H19 120.4 . . ?
C20 C19 C18 119.2(13) . . ?
C20 C19 H19 120.4 . . ?
C52 C51 C56 120.4(13) . . ?
C50 C51 C52 118.0(12) . . ?
C50 C51 C56 121.3(11) . . ?
C67 C66 H66A 110.4 . . ?
C67 C66 H66B 110.4 . . ?
H66A C66 H66B 108.6 . . ?
C65 C66 C67 106.4(10) . . ?
C65 C66 H66A 110.4 . . ?
C65 C66 H66B 110.4 . . ?
C47 C46 H46 119.0 . . ?
C45 C46 C47 121.9(14) . . ?
C45 C46 H46 119.0 . . ?
C55 C57 H57A 109.5 . . ?
C55 C57 H57B 109.5 . . ?
C55 C57 H57C 109.5 . . ?
H57A C57 H57B 109.5 . . ?
H57A C57 H57C 109.5 . . ?
H57B C57 H57C 109.5 . . ?
C38 C37 C42 114.7(10) . . ?
C38 C37 C36 119.0(10) . . ?
C36 C37 C42 126.2(10) . . ?
C55 C50 C41 119.9(11) . . ?
C51 C50 C55 119.0(11) . . ?
C51 C50 C41 119.5(10) . . ?
C59 C60 H60A 110.7 . . ?
C59 C60 H60B 110.7 . . ?
H60A C60 H60B 108.8 . . ?
C61 C60 C59 105.2(11) . . ?
C61 C60 H60A 110.7 . . ?
C61 C60 H60B 110.7 . . ?
C5 C6 H6 119.7 . . ?
C7 C6 C5 120.7(13) . . ?
C7 C6 H6 119.7 . . ?
C12 C13 H13 119.8 . . ?
C12 C13 C14 120.4(15) . . ?
C14 C13 H13 119.8 . . ?
C54 C53 H53 120.3 . . ?
C52 C53 C54 119.4(13) . . ?
C52 C53 H53 120.3 . . ?
C37 C38 H38 118.7 . . ?
C39 C38 C37 122.6(12) . . ?
C39 C38 H38 118.7 . . ?
C29 C28 H28 120.3 . . ?
C27 C28 C29 119.5(14) . . ?
C27 C28 H28 120.3 . . ?
Rh1 C1 H1 122.7 . . ?
C9 C1 Rh1 70.9(6) . . ?
C9 C1 H1 126.1 . . ?
C2 C1 Rh1 71.9(6) . . ?
C2 C1 C9 107.8(10) . . ?
C2 C1 H1 126.1 . . ?
C51 C56 H56A 109.5 . . ?
C51 C56 H56B 109.5 . . ?
C51 C56 H56C 109.5 . . ?
H56A C56 H56B 109.5 . . ?
H56A C56 H56C 109.5 . . ?
H56B C56 H56C 109.5 . . ?
C13 C14 H14 119.5 . . ?
C15 C14 C13 121.1(16) . . ?
C15 C14 H14 119.5 . . ?
C46 C45 H45 120.1 . . ?
C46 C45 C44 119.8(13) . . ?
C44 C45 H45 120.1 . . ?
C47 C49 H49A 109.5 . . ?
C47 C49 H49B 109.5 . . ?
C47 C49 H49C 109.5 . . ?
H49A C49 H49B 109.5 . . ?
H49A C49 H49C 109.5 . . ?
H49B C49 H49C 109.5 . . ?
C3 C8 Rh1 74.1(6) . . ?
C3 C8 C9 108.7(10) . . ?
C9 C8 Rh1 65.2(6) . . ?
C7 C8 Rh1 128.3(8) . . ?
C7 C8 C3 118.1(12) . . ?
C7 C8 C9 133.1(12) . . ?
C12 C17 H17 119.3 . . ?
C16 C17 C12 121.4(15) . . ?
C16 C17 H17 119.3 . . ?
C64 C65 H65A 110.7 . . ?
C64 C65 H65B 110.7 . . ?
C66 C65 C64 105.2(10) . . ?
C66 C65 H65A 110.7 . . ?
C66 C65 H65B 110.7 . . ?
H65A C65 H65B 108.8 . . ?
H48A C48 H48B 109.5 . . ?
H48A C48 H48C 109.5 . . ?
H48B C48 H48C 109.5 . . ?
C43 C48 H48A 109.5 . . ?
C43 C48 H48B 109.5 . . ?
C43 C48 H48C 109.5 . . ?
C26 C27 C28 120.2(13) . . ?
C26 C27 H27 119.9 . . ?
C28 C27 H27 119.9 . . ?
C42 C43 C48 122.5(12) . . ?
C44 C43 C42 117.6(13) . . ?
C44 C43 C48 119.9(13) . . ?
C45 C44 H44 119.2 . . ?
C43 C44 C45 121.5(14) . . ?
C43 C44 H44 119.2 . . ?
C40 C39 C38 118.3(11) . . ?
C40 C39 H39 120.8 . . ?
C38 C39 H39 120.8 . . ?
F6 C69 S2 111.2(9) . . ?
F4 C69 S2 112.5(10) . . ?
F4 C69 F6 107.1(12) . . ?
F4 C69 F5 108.8(12) . . ?
F5 C69 S2 109.7(11) . . ?
F5 C69 F6 107.4(12) . . ?
C21 C20 C19 120.2(13) . . ?
C21 C20 H20 119.9 . . ?
C19 C20 H20 119.9 . . ?
C6 C7 C8 119.4(12) . . ?
C6 C7 H7 120.3 . . ?
C8 C7 H7 120.3 . . ?
C62 C61 H61A 110.4 . . ?
C62 C61 H61B 110.4 . . ?
C60 C61 C62 106.6(12) . . ?
C60 C61 H61A 110.4 . . ?
C60 C61 H61B 110.4 . . ?
H61A C61 H61B 108.6 . . ?
C17 C16 H16 120.4 . . ?
C15 C16 C17 119.2(16) . . ?
C15 C16 H16 120.4 . . ?
F2 C68 S1 110.7(12) . . ?
F2 C68 F1 107.0(13) . . ?
F1 C68 S1 111.8(11) . . ?
F3 C68 S1 112.9(11) . . ?
F3 C68 F2 107.7(14) . . ?
F3 C68 F1 106.5(14) . . ?
C41 C36 P3 119.6(8) . . ?
C41 C36 C37 117.7(10) . . ?
C37 C36 P3 122.4(8) . . ?
C14 C15 C16 119.7(15) . . ?
C14 C15 H15 120.2 . . ?
C16 C15 H15 120.2 . . ?

loop_
_geom_bond_atom_site_label_1
_geom_bond_atom_site_label_2
_geom_bond_distance
_geom_bond_site_symmetry_2
_geom_bond_publ_flag
Au1 Rh1 2.6312(9) . ?
Au1 P3 2.305(3) . ?
Rh1 P2 2.241(3) . ?
Rh1 P1 2.232(3) . ?
Rh1 C3 2.436(10) . ?
Rh1 C9 2.222(10) . ?
Rh1 C2 2.238(12) . ?
Rh1 C1 2.231(11) . ?
Rh1 C8 2.401(11) . ?
P3 C58 1.833(11) . ?
P3 C63 1.841(10) . ?
P3 C36 1.872(11) . ?
P2 C30 1.836(11) . ?
P2 C24 1.836(11) . ?
P2 C11 1.844(10) . ?
P1 C18 1.824(10) . ?
P1 C12 1.823(12) . ?
P1 C10 1.816(11) . ?
S2 O4 1.430(10) . ?
S2 O3 1.444(10) . ?
S2 N1 1.581(12) . ?
S2 C69 1.820(15) . ?
S1 O1 1.430(10) . ?
S1 O2 1.443(12) . ?
S1 N1 1.547(11) . ?
S1 C68 1.822(16) . ?
F6 C69 1.330(15) . ?
C35 H35 0.9500 . ?
C35 C30 1.398(14) . ?
C35 C34 1.379(15) . ?
C30 C31 1.387(15) . ?
F4 C69 1.319(15) . ?
C18 C23 1.384(16) . ?
C18 C19 1.405(15) . ?
C24 C25 1.418(16) . ?
C24 C29 1.384(16) . ?
C5 H5 0.9500 . ?
C5 C4 1.359(18) . ?
C5 C6 1.390(19) . ?
C58 H58 1.0000 . ?
C58 C59 1.529(15) . ?
C58 C62 1.556(15) . ?
C25 H25 0.9500 . ?
C25 C26 1.384(17) . ?
C55 C54 1.392(17) . ?
C55 C57 1.494(17) . ?
C55 C50 1.430(16) . ?
F5 C69 1.326(15) . ?
C12 C13 1.359(18) . ?
C12 C17 1.387(17) . ?
F2 C68 1.326(16) . ?
C29 H29 0.9500 . ?
C29 C28 1.397(17) . ?
C3 C4 1.398(16) . ?
C3 C2 1.449(15) . ?
C3 C8 1.430(16) . ?
C59 H59A 0.9900 . ?
C59 H59B 0.9900 . ?
C59 C60 1.509(16) . ?
C47 C42 1.424(16) . ?
C47 C46 1.400(18) . ?
C47 C49 1.487(18) . ?
C42 C37 1.499(15) . ?
C42 C43 1.410(17) . ?
C63 H63 1.0000 . ?
C63 C67 1.535(15) . ?
C63 C64 1.535(15) . ?
C4 H4 0.9500 . ?
C31 H31 0.9500 . ?
C31 C32 1.396(16) . ?
C41 C40 1.412(15) . ?
C41 C50 1.488(14) . ?
C41 C36 1.415(15) . ?
C9 H9 0.9500 . ?
C9 C1 1.428(18) . ?
C9 C8 1.438(15) . ?
C67 H67A 0.9900 . ?
C67 H67B 0.9900 . ?
C67 C66 1.540(17) . ?
C2 H2 0.9500 . ?
C2 C1 1.409(17) . ?
F1 C68 1.340(19) . ?
C54 H54 0.9500 . ?
C54 C53 1.348(19) . ?
F3 C68 1.300(17) . ?
C26 H26 0.9500 . ?
C26 C27 1.375(19) . ?
C52 H52 0.9500 . ?
C52 C51 1.411(17) . ?
C52 C53 1.346(19) . ?
C11 H11A 0.9900 . ?
C11 H11B 0.9900 . ?
C11 C10 1.545(15) . ?
C32 H32 0.9500 . ?
C32 C33 1.384(18) . ?
C33 H33 0.9500 . ?
C33 C34 1.376(17) . ?
C64 H64A 0.9900 . ?
C64 H64B 0.9900 . ?
C64 C65 1.521(15) . ?
C22 H22 0.9500 . ?
C22 C23 1.396(15) . ?
C22 C21 1.371(19) . ?
C62 H62A 0.9900 . ?
C62 H62B 0.9900 . ?
C62 C61 1.523(17) . ?
C10 H10A 0.9900 . ?
C10 H10B 0.9900 . ?
C23 H23 0.9500 . ?
C34 H34 0.9500 . ?
C40 H40 0.9500 . ?
C40 C39 1.353(17) . ?
C21 H21 0.9500 . ?
C21 C20 1.38(2) . ?
C19 H19 0.9500 . ?
C19 C20 1.402(17) . ?
C51 C50 1.394(17) . ?
C51 C56 1.508(18) . ?
C66 H66A 0.9900 . ?
C66 H66B 0.9900 . ?
C66 C65 1.506(18) . ?
C46 H46 0.9500 . ?
C46 C45 1.35(2) . ?
C57 H57A 0.9800 . ?
C57 H57B 0.9800 . ?
C57 H57C 0.9800 . ?
C37 C38 1.399(15) . ?
C37 C36 1.438(14) . ?
C60 H60A 0.9900 . ?
C60 H60B 0.9900 . ?
C60 C61 1.493(19) . ?
C6 H6 0.9500 . ?
C6 C7 1.382(18) . ?
C13 H13 0.9500 . ?
C13 C14 1.378(19) . ?
C53 H53 0.9500 . ?
C38 H38 0.9500 . ?
C38 C39 1.375(17) . ?
C28 H28 0.9500 . ?
C28 C27 1.385(19) . ?
C1 H1 0.9500 . ?
C56 H56A 0.9800 . ?
C56 H56B 0.9800 . ?
C56 H56C 0.9800 . ?
C14 H14 0.9500 . ?
C14 C15 1.36(2) . ?
C45 H45 0.9500 . ?
C45 C44 1.41(2) . ?
C49 H49A 0.9800 . ?
C49 H49B 0.9800 . ?
C49 H49C 0.9800 . ?
C8 C7 1.413(16) . ?
C17 H17 0.9500 . ?
C17 C16 1.380(19) . ?
C65 H65A 0.9900 . ?
C65 H65B 0.9900 . ?
C48 H48A 0.9800 . ?
C48 H48B 0.9800 . ?
C48 H48C 0.9800 . ?
C48 C43 1.505(18) . ?
C27 H27 0.9500 . ?
C43 C44 1.380(17) . ?
C44 H44 0.9500 . ?
C39 H39 0.9500 . ?
C20 H20 0.9500 . ?
C7 H7 0.9500 . ?
C61 H61A 0.9900 . ?
C61 H61B 0.9900 . ?
C16 H16 0.9500 . ?
C16 C15 1.36(2) . ?
C15 H15 0.9500 . ?

loop_
_geom_torsion_atom_site_label_1
_geom_torsion_atom_site_label_2
_geom_torsion_atom_site_label_3
_geom_torsion_atom_site_label_4
_geom_torsion
_geom_torsion_site_symmetry_1
_geom_torsion_site_symmetry_2
_geom_torsion_site_symmetry_3
_geom_torsion_site_symmetry_4
_geom_torsion_publ_flag
Au1 P3 C58 C59 67.0(8) . . . . ?
Au1 P3 C58 C62 -50.2(9) . . . . ?
Au1 P3 C63 C67 -62.5(9) . . . . ?
Au1 P3 C63 C64 57.1(10) . . . . ?
Au1 P3 C36 C41 -0.3(12) . . . . ?
Au1 P3 C36 C37 173.2(8) . . . . ?
Rh1 P2 C30 C35 -19.7(12) . . . . ?
Rh1 P2 C30 C31 169.7(8) . . . . ?
Rh1 P2 C24 C25 -84.7(10) . . . . ?
Rh1 P2 C24 C29 92.0(10) . . . . ?
Rh1 P2 C11 C10 -19.8(8) . . . . ?
Rh1 P1 C18 C23 14.3(11) . . . . ?
Rh1 P1 C18 C19 -169.0(9) . . . . ?
Rh1 P1 C12 C13 59.9(11) . . . . ?
Rh1 P1 C12 C17 -122.5(10) . . . . ?
Rh1 P1 C10 C11 -43.3(8) . . . . ?
Rh1 C3 C4 C5 -91.4(14) . . . . ?
Rh1 C3 C2 C1 65.9(8) . . . . ?
Rh1 C3 C8 C9 -56.2(7) . . . . ?
Rh1 C3 C8 C7 125.3(10) . . . . ?
Rh1 C9 C1 C2 -62.9(8) . . . . ?
Rh1 C9 C8 C3 61.7(8) . . . . ?
Rh1 C9 C8 C7 -120.1(13) . . . . ?
Rh1 C2 C1 C9 62.3(8) . . . . ?
Rh1 C8 C7 C6 92.8(14) . . . . ?
P3 C58 C59 C60 -164.0(8) . . . . ?
P3 C58 C62 C61 148.5(11) . . . . ?
P3 C63 C67 C66 161.7(9) . . . . ?
P3 C63 C64 C65 -168.0(8) . . . . ?
P2 C30 C31 C32 171.8(9) . . . . ?
P2 C24 C25 C26 175.9(10) . . . . ?
P2 C24 C29 C28 -175.9(10) . . . . ?
P2 C11 C10 P1 39.4(9) . . . . ?
P1 C18 C23 C22 175.1(9) . . . . ?
P1 C18 C19 C20 -175.8(11) . . . . ?
P1 C12 C13 C14 177.6(12) . . . . ?
P1 C12 C17 C16 -178.1(11) . . . . ?
O1 S1 N1 S2 -21.7(14) . . . . ?
O1 S1 C68 F2 -69.6(14) . . . . ?
O1 S1 C68 F1 49.6(13) . . . . ?
O1 S1 C68 F3 169.6(12) . . . . ?
C35 C30 C31 C32 1.2(18) . . . . ?
C30 P2 C24 C25 145.7(10) . . . . ?
C30 P2 C24 C29 -37.6(11) . . . . ?
C30 P2 C11 C10 113.8(8) . . . . ?
C30 C35 C34 C33 -1(2) . . . . ?
C30 C31 C32 C33 -1.6(19) . . . . ?
C18 P1 C12 C13 -68.1(11) . . . . ?
C18 P1 C12 C17 109.5(11) . . . . ?
C18 P1 C10 C11 78.9(8) . . . . ?
C18 C19 C20 C21 2(2) . . . . ?
C24 P2 C30 C35 104.0(11) . . . . ?
C24 P2 C30 C31 -66.7(10) . . . . ?
C24 P2 C11 C10 -141.1(8) . . . . ?
C24 C25 C26 C27 0(2) . . . . ?
C24 C29 C28 C27 0(2) . . . . ?
O4 S2 N1 S1 91.3(11) . . . . ?
O4 S2 C69 F6 48.1(12) . . . . ?
O4 S2 C69 F4 168.3(10) . . . . ?
O4 S2 C69 F5 -70.5(11) . . . . ?
C5 C6 C7 C8 -0.5(18) . . . . ?
C58 P3 C63 C67 -175.5(8) . . . . ?
C58 P3 C63 C64 -55.9(10) . . . . ?
C58 P3 C36 C41 126.7(9) . . . . ?
C58 P3 C36 C37 -59.8(11) . . . . ?
C58 C59 C60 C61 39.8(14) . . . . ?
C58 C62 C61 C60 -1.3(17) . . . . ?
C25 C24 C29 C28 0.9(18) . . . . ?
C25 C26 C27 C28 2(2) . . . . ?
O2 S1 N1 S2 -159.6(10) . . . . ?
O2 S1 C68 F2 55.9(13) . . . . ?
O2 S1 C68 F1 175.1(11) . . . . ?
O2 S1 C68 F3 -64.9(14) . . . . ?
O3 S2 N1 S1 -48.4(13) . . . . ?
O3 S2 C69 F6 172.6(10) . . . . ?
O3 S2 C69 F4 -67.3(12) . . . . ?
O3 S2 C69 F5 53.9(11) . . . . ?
C55 C54 C53 C52 1(2) . . . . ?
C12 P1 C18 C23 147.3(10) . . . . ?
C12 P1 C18 C19 -36.1(12) . . . . ?
C12 P1 C10 C11 -175.9(7) . . . . ?
C12 C13 C14 C15 0(3) . . . . ?
C12 C17 C16 C15 1(2) . . . . ?
C29 C24 C25 C26 -0.9(18) . . . . ?
C29 C28 C27 C26 -2(2) . . . . ?
C3 C2 C1 Rh1 -71.3(8) . . . . ?
C3 C2 C1 C9 -9.1(13) . . . . ?
C3 C8 C7 C6 1.2(16) . . . . ?
C59 C58 C62 C61 25.1(14) . . . . ?
C59 C60 C61 C62 -23.7(18) . . . . ?
C47 C42 C37 C38 -93.4(14) . . . . ?
C47 C42 C37 C36 83.9(15) . . . . ?
C47 C42 C43 C48 168.3(11) . . . . ?
C47 C42 C43 C44 -9.7(17) . . . . ?
C47 C46 C45 C44 -3(2) . . . . ?
C42 C47 C46 C45 -3.6(18) . . . . ?
C42 C37 C38 C39 174.4(13) . . . . ?
C42 C37 C36 P3 15.3(17) . . . . ?
C42 C37 C36 C41 -171.1(11) . . . . ?
C42 C43 C44 C45 2.6(19) . . . . ?
C63 P3 C58 C59 -178.8(8) . . . . ?
C63 P3 C58 C62 64.0(10) . . . . ?
C63 P3 C36 C41 -121.9(10) . . . . ?
C63 P3 C36 C37 51.6(10) . . . . ?
C63 C67 C66 C65 -9.7(14) . . . . ?
C63 C64 C65 C66 37.6(14) . . . . ?
C4 C5 C6 C7 -0.6(19) . . . . ?
C4 C3 C2 Rh1 122.2(12) . . . . ?
C4 C3 C2 C1 -171.9(11) . . . . ?
C4 C3 C8 Rh1 -126.3(10) . . . . ?
C4 C3 C8 C9 177.5(9) . . . . ?
C4 C3 C8 C7 -0.9(16) . . . . ?
C31 C32 C33 C34 1(2) . . . . ?
C41 C40 C39 C38 1(2) . . . . ?
C9 C8 C7 C6 -176.8(12) . . . . ?
C67 C63 C64 C65 -42.8(12) . . . . ?
C67 C66 C65 C64 -17.2(15) . . . . ?
C2 C3 C4 C5 177.6(11) . . . . ?
C2 C3 C8 Rh1 55.5(7) . . . . ?
C2 C3 C8 C9 -0.7(11) . . . . ?
C2 C3 C8 C7 -179.2(10) . . . . ?
C54 C55 C50 C41 165.4(11) . . . . ?
C54 C55 C50 C51 -0.2(18) . . . . ?
N1 S2 C69 F6 -67.1(11) . . . . ?
N1 S2 C69 F4 53.1(12) . . . . ?
N1 S2 C69 F5 174.3(10) . . . . ?
N1 S1 C68 F2 169.7(12) . . . . ?
N1 S1 C68 F1 -71.2(13) . . . . ?
N1 S1 C68 F3 48.9(14) . . . . ?
C52 C51 C50 C55 0.3(17) . . . . ?
C52 C51 C50 C41 -165.4(11) . . . . ?
C11 P2 C30 C35 -147.4(10) . . . . ?
C11 P2 C30 C31 42.0(11) . . . . ?
C11 P2 C24 C25 35.3(11) . . . . ?
C11 P2 C24 C29 -148.0(10) . . . . ?
C32 C33 C34 C35 0(2) . . . . ?
C64 C63 C67 C66 32.3(12) . . . . ?
C22 C21 C20 C19 -5(2) . . . . ?
C62 C58 C59 C60 -39.4(11) . . . . ?
C10 P1 C18 C23 -103.8(9) . . . . ?
C10 P1 C18 C19 72.9(12) . . . . ?
C10 P1 C12 C13 -175.8(10) . . . . ?
C10 P1 C12 C17 1.9(12) . . . . ?
C23 C18 C19 C20 1(2) . . . . ?
C23 C22 C21 C20 4(2) . . . . ?
C34 C35 C30 P2 -170.8(10) . . . . ?
C34 C35 C30 C31 0(2) . . . . ?
C40 C41 C50 C55 -77.9(13) . . . . ?
C40 C41 C50 C51 87.6(15) . . . . ?
C40 C41 C36 P3 168.3(10) . . . . ?
C40 C41 C36 C37 -5.5(17) . . . . ?
C21 C22 C23 C18 -0.7(19) . . . . ?
C19 C18 C23 C22 -1.7(18) . . . . ?
C51 C52 C53 C54 -1(2) . . . . ?
C46 C47 C42 C37 -178.1(10) . . . . ?
C46 C47 C42 C43 10.3(16) . . . . ?
C46 C45 C44 C43 4(2) . . . . ?
C57 C55 C54 C53 175.3(12) . . . . ?
C57 C55 C50 C41 -10.5(17) . . . . ?
C57 C55 C50 C51 -176.1(11) . . . . ?
C37 C42 C43 C48 -3.1(17) . . . . ?
C37 C42 C43 C44 178.9(11) . . . . ?
C37 C38 C39 C40 -1(2) . . . . ?
C50 C55 C54 C53 -0.5(19) . . . . ?
C50 C41 C40 C39 -176.5(13) . . . . ?
C50 C41 C36 P3 -13.7(17) . . . . ?
C50 C41 C36 C37 172.5(11) . . . . ?
C6 C5 C4 C3 0.9(19) . . . . ?
C13 C12 C17 C16 0(2) . . . . ?
C13 C14 C15 C16 0(3) . . . . ?
C53 C52 C51 C50 0.3(19) . . . . ?
C53 C52 C51 C56 -173.9(12) . . . . ?
C38 C37 C36 P3 -167.5(10) . . . . ?
C38 C37 C36 C41 6.1(17) . . . . ?
C1 C9 C8 Rh1 -66.5(7) . . . . ?
C1 C9 C8 C3 -4.8(12) . . . . ?
C1 C9 C8 C7 173.4(12) . . . . ?
C56 C51 C50 C55 174.5(11) . . . . ?
C56 C51 C50 C41 8.8(18) . . . . ?
C49 C47 C42 C37 5.4(16) . . . . ?
C49 C47 C42 C43 -166.3(11) . . . . ?
C49 C47 C46 C45 173.0(13) . . . . ?
C8 C3 C4 C5 -0.1(17) . . . . ?
C8 C3 C2 Rh1 -59.9(7) . . . . ?
C8 C3 C2 C1 6.1(12) . . . . ?
C8 C9 C1 Rh1 71.4(7) . . . . ?
C8 C9 C1 C2 8.5(12) . . . . ?
C17 C12 C13 C14 0(2) . . . . ?
C17 C16 C15 C14 0(2) . . . . ?
C48 C43 C44 C45 -175.5(12) . . . . ?
C43 C42 C37 C38 78.2(15) . . . . ?
C43 C42 C37 C36 -104.5(14) . . . . ?
C69 S2 N1 S1 -159.4(10) . . . . ?
C68 S1 N1 S2 92.5(12) . . . . ?
C36 P3 C58 C59 -71.9(9) . . . . ?
C36 P3 C58 C62 170.9(8) . . . . ?
C36 P3 C63 C67 72.4(9) . . . . ?
C36 P3 C63 C64 -168.0(9) . . . . ?
C36 C41 C40 C39 2(2) . . . . ?
C36 C41 C50 C55 104.0(16) . . . . ?
C36 C41 C50 C51 -90.5(15) . . . . ?
C36 C37 C38 C39 -3(2) . . . . ?

loop_
_platon_squeeze_void_nr
_platon_squeeze_void_average_x
_platon_squeeze_void_average_y
_platon_squeeze_void_average_z
_platon_squeeze_void_volume
_platon_squeeze_void_count_electrons
_platon_squeeze_void_content
1 0.184 1.061 -0.096 215 62 '1 toluene '
2 -0.184 0.561 0.596 215 62 ' '
3 0.316 0.939 0.404 214 62 ' '
4 0.684 0.439 0.096 214 62 ' '

loop_
_twin_individual_id
_twin_individual_mass_fraction_refined
1 0.997(7)
2 0.003(7)
